data_1560917
loop_
_publ_author_name
'Cramer, Alisha J.'
'Cole, Jacqueline M.'

_publ_section_title
;
 Host-guest prospects of neodymium and gadolinium ultraphosphate
 frameworks for nuclear waste storage: Multi-temperature topological
 analysis of nanoporous cages in RP5O14
;
_journal_name_full 'Journal of Solid State Chemistry'
_journal_page_first 250
_journal_page_last 257
_journal_paper_doi 10.1016/j.jssc.2018.07.020
_journal_volume 266
_journal_year 2018
_chemical_formula_sum 'Gd O14 P5'
_chemical_formula_weight 536.10
_space_group_IT_number 53
_space_group_name_Hall '-P 2ac 2'
_space_group_name_H-M_alt 'P m n a'
_symmetry_cell_setting orthorhombic
_symmetry_space_group_name_H-M 'P m n a'
_atom_sites_solution_hydrogens none
_atom_sites_solution_primary direct
_atom_sites_solution_secondary difmap
_audit_creation_method SHELXL-97
_cell_angle_alpha 90.00
_cell_angle_beta 90.00
_cell_angle_gamma 90.00
_cell_formula_units_Z 4
_cell_length_a 12.860(3)
_cell_length_b 8.7880(18)
_cell_length_c 8.9070(18)
_cell_measurement_reflns_used 512
_cell_measurement_temperature 450(2)
_cell_measurement_theta_max 28.28
_cell_measurement_theta_min 2.0
_cell_volume 1006.6(4)
_computing_cell_refinement
;
Rigaku CrystalClear-SM Expert 2.0
;
_computing_data_collection 'Rigaku CrystalClear-SM Expert 2.0'
_computing_data_reduction
;
Rigaku CrystalClear-SM Expert 2.0
;
_computing_molecular_graphics
;
SHELXTL-PLUS (Sheldrick, 1995)
;
_computing_publication_material 'SHELXL-97 (Sheldrick, 1997)'
_computing_structure_refinement 'SHELXL-97 (Sheldrick, 1997)'
_computing_structure_solution 'SHELXS-97 (Sheldrick, 1990)'
_diffrn_ambient_temperature 450(2)
_diffrn_measured_fraction_theta_full 0.799
_diffrn_measured_fraction_theta_max 0.799
_diffrn_measurement_device_type 'Rigaku Saturn 724+ CCD'
_diffrn_measurement_method '\w scans'
_diffrn_radiation_monochromator graphite
_diffrn_radiation_source 'fine-focus sealed tube'
_diffrn_radiation_type MoK\a
_diffrn_radiation_wavelength 0.71073
_diffrn_reflns_av_R_equivalents 0.0418
_diffrn_reflns_av_sigmaI/netI 0.0274
_diffrn_reflns_limit_h_max 17
_diffrn_reflns_limit_h_min -17
_diffrn_reflns_limit_k_max 11
_diffrn_reflns_limit_k_min -6
_diffrn_reflns_limit_l_max 6
_diffrn_reflns_limit_l_min -12
_diffrn_reflns_number 3411
_diffrn_reflns_theta_full 30.87
_diffrn_reflns_theta_max 30.87
_diffrn_reflns_theta_min 3.93
_diffrn_standards_decay_% 0
_diffrn_standards_interval_count 0
_diffrn_standards_interval_time 0
_diffrn_standards_number 0
_exptl_absorpt_coefficient_mu 7.473
_exptl_absorpt_correction_T_max 0.105
_exptl_absorpt_correction_T_min 0.069
_exptl_absorpt_correction_type empirical
_exptl_absorpt_process_details
;
T. Higashi, ABSCOR, empirical absorption correction
;
_exptl_crystal_colour colourless
_exptl_crystal_density_diffrn 3.537
_exptl_crystal_density_method 'not measured'
_exptl_crystal_description block
_exptl_crystal_F_000 1004
_exptl_crystal_size_max 0.4
_exptl_crystal_size_mid 0.4
_exptl_crystal_size_min 0.3
_refine_diff_density_max 1.736
_refine_diff_density_min -1.273
_refine_diff_density_rms 0.245
_refine_ls_extinction_coef 0.0128(11)
_refine_ls_extinction_expression Fc^*^=kFc[1+0.001xFc^2^\l^3^/sin(2\q)]^-1/4^
_refine_ls_extinction_method SHELXL
_refine_ls_goodness_of_fit_ref 1.140
_refine_ls_hydrogen_treatment none
_refine_ls_matrix_type full
_refine_ls_number_parameters 99
_refine_ls_number_reflns 1327
_refine_ls_number_restraints 0
_refine_ls_restrained_S_all 1.140
_refine_ls_R_factor_all 0.0350
_refine_ls_R_factor_gt 0.0347
_refine_ls_shift/su_max 0.000
_refine_ls_shift/su_mean 0.000
_refine_ls_structure_factor_coef Fsqd
_refine_ls_weighting_details 'calc w=1/[\s^2^(Fo^2^)+(0.0630P)^2^+2.5571P] where P=(Fo^2^+2Fc^2^)/3'
_refine_ls_weighting_scheme calc
_refine_ls_wR_factor_gt 0.0973
_refine_ls_wR_factor_ref 0.0977
_reflns_number_gt 1314
_reflns_number_total 1327
_reflns_threshold_expression >2sigma(I)
_cod_data_source_file 2gd450d-2a.cif
_cod_data_source_block 2gd450d-2a
_cod_original_sg_symbol_H-M Pmna
_cod_database_code 1560917

loop_
_symmetry_equiv_pos_as_xyz
'x, y, z'
'-x+1/2, -y, z+1/2'
'-x+1/2, y, -z+1/2'
'x, -y, -z'
'-x, -y, -z'
'x-1/2, y, -z-1/2'
'x-1/2, -y, z-1/2'
'-x, y, z'

loop_
_atom_site_label
_atom_site_type_symbol
_atom_site_fract_x
_atom_site_fract_y
_atom_site_fract_z
_atom_site_U_iso_or_equiv
_atom_site_adp_type
_atom_site_occupancy
_atom_site_symmetry_multiplicity
_atom_site_calc_flag
_atom_site_refinement_flags
_atom_site_disorder_assembly
_atom_site_disorder_group
Gd1 Gd 0.0000 0.22297(3) 0.18989(3) 0.00987(17) Uani 1 2 d S . .
P1 P -0.16487(8) -0.26332(12) 0.45119(13) 0.0105(2) Uani 1 1 d . . .
P2 P 0.17244(11) 0.5000 0.0000 0.0100(3) Uani 1 2 d S . .
P3 P 0.0000 -0.18527(17) 0.24477(17) 0.0102(3) Uani 1 2 d S . .
P4 P 0.20204(11) 1.0000 0.0000 0.0114(3) Uani 1 2 d S . .
O1 O -0.0939(3) -0.2851(4) 0.3111(4) 0.0186(9) Uani 1 1 d . . .
O2 O 0.0000 -0.0309(6) 0.3121(4) 0.0178(10) Uani 1 2 d S . .
O3 O -0.1130(3) 0.2723(4) 0.4043(4) 0.0242(8) Uani 1 1 d . . .
O4 O 0.0000 0.2094(6) -0.0805(6) 0.0217(10) Uani 1 2 d S . .
O5 O -0.2475(3) -0.3874(4) 0.4167(4) 0.0227(7) Uani 1 1 d . . .
O6 O 0.1171(3) 0.4188(4) 0.1187(4) 0.0197(6) Uani 1 1 d . . .
O7 O 0.2807(3) 1.8909(4) 0.0865(4) 0.0250(7) Uani 1 1 d . . .
O8 O 0.1483(3) 1.0872(4) 0.1165(4) 0.0224(7) Uani 1 1 d . . .

loop_
_atom_site_aniso_label
_atom_site_aniso_U_11
_atom_site_aniso_U_22
_atom_site_aniso_U_33
_atom_site_aniso_U_23
_atom_site_aniso_U_13
_atom_site_aniso_U_12
Gd1 0.0105(2) 0.0094(2) 0.0097(2) 0.00016(7) 0.000 0.000
P1 0.0104(5) 0.0103(5) 0.0107(5) -0.0002(3) 0.0002(4) -0.0008(3)
P2 0.0100(6) 0.0078(6) 0.0121(6) -0.0004(5) 0.000 0.000
P3 0.0109(6) 0.0104(6) 0.0094(6) 0.0010(5) 0.000 0.000
P4 0.0097(6) 0.0099(6) 0.0145(6) 0.0003(5) 0.000 0.000
O1 0.0149(17) 0.016(2) 0.025(2) -0.0057(11) 0.0066(11) -0.0044(11)
O2 0.025(2) 0.014(2) 0.015(2) 0.0017(14) 0.000 0.000
O3 0.0280(19) 0.030(2) 0.0146(17) 0.0013(12) 0.0107(15) 0.0049(13)
O4 0.028(3) 0.027(3) 0.010(2) 0.0016(17) 0.000 0.000
O5 0.0219(15) 0.0306(18) 0.0154(16) 0.0002(12) -0.0011(12) -0.0160(14)
O6 0.0214(14) 0.0150(14) 0.0229(15) 0.0038(11) 0.0035(12) -0.0068(12)
O7 0.0360(19) 0.0200(16) 0.0191(16) -0.0063(12) -0.0118(14) 0.0149(14)
O8 0.0190(14) 0.0200(15) 0.0282(17) -0.0027(13) 0.0067(13) 0.0053(12)

loop_
_atom_type_symbol
_atom_type_description
_atom_type_scat_dispersion_real
_atom_type_scat_dispersion_imag
_atom_type_scat_source
O O 0.0106 0.0060 'International Tables Vol C Tables 4.2.6.8 and 6.1.1.4'
P P 0.1023 0.0942 'International Tables Vol C Tables 4.2.6.8 and 6.1.1.4'
Gd Gd -0.1653 3.9035 'International Tables Vol C Tables 4.2.6.8 and 6.1.1.4'

loop_
_geom_angle_atom_site_label_1
_geom_angle_atom_site_label_2
_geom_angle_atom_site_label_3
_geom_angle
_geom_angle_site_symmetry_1
_geom_angle_site_symmetry_3
O8 Gd1 O8 108.99(17) 8_545 1_545
O8 Gd1 O6 144.22(12) 8_545 .
O8 Gd1 O6 77.17(12) 1_545 .
O8 Gd1 O6 77.17(12) 8_545 8
O8 Gd1 O6 144.22(12) 1_545 8
O6 Gd1 O6 78.79(16) . 8
O8 Gd1 O4 72.30(11) 8_545 .
O8 Gd1 O4 72.30(11) 1_545 .
O6 Gd1 O4 76.64(12) . .
O6 Gd1 O4 76.64(12) 8 .
O8 Gd1 O3 142.58(13) 8_545 8
O8 Gd1 O3 79.87(13) 1_545 8
O6 Gd1 O3 72.69(12) . 8
O6 Gd1 O3 117.30(12) 8 8
O4 Gd1 O3 142.28(11) . 8
O8 Gd1 O3 79.87(13) 8_545 .
O8 Gd1 O3 142.58(13) 1_545 .
O6 Gd1 O3 117.30(12) . .
O6 Gd1 O3 72.69(12) 8 .
O4 Gd1 O3 142.28(11) . .
O3 Gd1 O3 73.1(2) 8 .
O8 Gd1 O2 70.41(10) 8_545 .
O8 Gd1 O2 70.41(10) 1_545 .
O6 Gd1 O2 140.25(8) . .
O6 Gd1 O2 140.25(8) 8 .
O4 Gd1 O2 113.17(16) . .
O3 Gd1 O2 79.41(11) 8 .
O3 Gd1 O2 79.41(11) . .
O3 P1 O5 116.8(2) 4_556 .
O3 P1 O1 115.7(2) 4_556 .
O5 P1 O1 99.00(19) . .
O3 P1 O7 116.3(2) 4_556 6_536
O5 P1 O7 105.1(2) . 6_536
O1 P1 O7 101.33(19) . 6_536
O6 P2 O6 121.7(3) . 4_565
O6 P2 O5 106.19(18) . 6_666
O6 P2 O5 110.15(19) 4_565 6_666
O6 P2 O5 110.15(19) . 7_655
O6 P2 O5 106.19(18) 4_565 7_655
O5 P2 O5 100.4(3) 6_666 7_655
O4 P3 O2 122.1(3) 5 .
O4 P3 O1 106.61(18) 5 .
O2 P3 O1 110.55(16) . .
O4 P3 O1 106.61(18) 5 8
O2 P3 O1 110.55(16) . 8
O1 P3 O1 97.6(3) . 8
O8 P4 O8 123.6(3) 4_575 .
O8 P4 O7 109.14(19) 4_575 1_545
O8 P4 O7 105.80(19) . 1_545
O8 P4 O7 105.80(19) 4_575 4_585
O8 P4 O7 109.14(19) . 4_585
O7 P4 O7 101.1(3) 1_545 4_585
P1 O1 P3 131.9(2) . .
P3 O2 Gd1 130.1(2) . .
P1 O3 Gd1 163.4(2) 4_556 .
P3 O4 Gd1 174.6(3) 5 .
P1 O5 P2 141.1(2) . 6_546
P2 O6 Gd1 149.0(2) . .
P1 O7 P4 134.6(2) 6_676 1_565
P4 O8 Gd1 148.1(2) . 1_565

loop_
_geom_bond_atom_site_label_1
_geom_bond_atom_site_label_2
_geom_bond_distance
_geom_bond_site_symmetry_2
Gd1 O8 2.343(3) 8_545
Gd1 O8 2.343(3) 1_545
Gd1 O6 2.373(3) .
Gd1 O6 2.373(3) 8
Gd1 O4 2.411(5) .
Gd1 O3 2.439(4) 8
Gd1 O3 2.439(4) .
Gd1 O2 2.482(5) .
P1 O3 1.452(4) 4_556
P1 O5 1.553(3) .
P1 O1 1.558(4) .
P1 O7 1.562(3) 6_536
P2 O6 1.460(3) .
P2 O6 1.460(3) 4_565
P2 O5 1.609(3) 6_666
P2 O5 1.609(3) 7_655
P3 O4 1.478(5) 5
P3 O2 1.484(5) .
P3 O1 1.605(4) .
P3 O1 1.605(4) 8
P4 O8 1.463(3) 4_575
P4 O8 1.463(3) .
P4 O7 1.593(3) 1_545
P4 O7 1.593(3) 4_585
O3 P1 1.452(4) 4_556
O4 P3 1.478(5) 5
O5 P2 1.609(3) 6_546
O7 P1 1.562(3) 6_676
O7 P4 1.593(3) 1_565
O8 Gd1 2.343(3) 1_565

_cod_database_fobs_code 1560917
